data_1522514
loop_
_publ_author_name
'Merlo, F.'
'Fornasini, M.L.'

_publ_section_title
;
 Cr B-type equiatomic compounds of europium, ytterbium and alkaline-earth
 metals with Si, Ge, Sn, Pb
;
_journal_name_full 'Journal of the Less-Common Metals'
_journal_page_first 603
_journal_page_last 610
_journal_volume 13
_journal_year 1967
_chemical_formula_sum 'Pb Sr'
_space_group_IT_number 63
_symmetry_space_group_name_Hall '-C 2c 2'
_symmetry_space_group_name_H-M 'C m c m'
_cell_angle_alpha 90
_cell_angle_beta 90
_cell_angle_gamma 90
_cell_formula_units_Z 4
_cell_length_a 5.018
_cell_length_b 12.23
_cell_length_c 4.648
_cell_volume 285.248
_citation_journal_id_ASTM JCOMAH
_cod_data_source_file Merlo_JCOMAH_1967_1703.cif
_cod_data_source_block Pb1Sr1
_cod_original_cell_volume 285.2484
_cod_original_formula_sum 'Pb1 Sr1'
_cod_database_code 1522514

loop_
_symmetry_equiv_pos_as_xyz
x,y,z
-x,-y,z+1/2
x,-y,-z
-x,y,-z+1/2
-x,-y,-z
x,y,-z-1/2
-x,y,z
x,-y,z-1/2
x+1/2,y+1/2,z
-x+1/2,-y+1/2,z+1/2
x+1/2,-y+1/2,-z
-x+1/2,y+1/2,-z+1/2
-x+1/2,-y+1/2,-z
x+1/2,y+1/2,-z-1/2
-x+1/2,y+1/2,z
x+1/2,-y+1/2,z-1/2

loop_
_atom_site_label
_atom_site_type_symbol
_atom_site_fract_x
_atom_site_fract_y
_atom_site_fract_z
_atom_site_occupancy
_atom_site_U_iso_or_equiv
Pb1 Pb 0 0.422 0.25 1 0.0
Sr1 Sr 0 0.132 0.25 1 0.0
